data_4318220
loop_
_publ_author_name
'Siau-Gek Ang'
Zhong
'How-Ghee Ang'

_publ_section_title
;
 1,2,3,4-Tetraphenyl-1,2,3,4-tetraphospholane, a Highly Versatile
 Cyclocarbaphosphine Ligand: Reactions with Activated Triosmium Clusters
 and Characterization of the Products
;
_journal_name_full 'Inorganic Chemistry'
_journal_page_first 3791
_journal_page_last 3800
_journal_paper_doi 10.1021/ic025589c
_journal_volume 41
_journal_year 2002
_chemical_formula_sum 'C48 H24 Cl2 O22 Os6 P4'
_chemical_formula_weight 2288.65
_chemical_name_systematic
;
   ?
;
_space_group_IT_number 33
_symmetry_cell_setting orthorhombic
_symmetry_space_group_name_Hall 'P 2c -2n'
_symmetry_space_group_name_H-M 'P n a 21'
_atom_sites_solution_hydrogens geom
_atom_sites_solution_primary direct
_atom_sites_solution_secondary difmap
_audit_creation_method SHELXL-97
_cell_angle_alpha 90.00
_cell_angle_beta 90.00
_cell_angle_gamma 90.00
_cell_formula_units_Z 4
_cell_length_a 29.6352(7)
_cell_length_b 16.3231(3)
_cell_length_c 12.3117(3)
_cell_measurement_reflns_used 38320
_cell_measurement_temperature 293(2)
_cell_measurement_theta_max 29.46
_cell_measurement_theta_min 1.86
_cell_volume 5955.6(2)
_computing_cell_refinement 'Siemens XSCANS'
_computing_data_collection 'Siemens XSCANS'
_computing_data_reduction 'Siemens XSCANS'
_computing_molecular_graphics 'Siemens SHELXTL'
_computing_publication_material 'Siemens SHELXTL'
_computing_structure_refinement 'SHELXL-97 (Sheldrick, 1997)'
_computing_structure_solution 'SHELXS-97 (Sheldrick, 1990)'
_diffrn_ambient_temperature 293(2)
_diffrn_measured_fraction_theta_full 0.930
_diffrn_measured_fraction_theta_max 0.930
_diffrn_measurement_device_type 'Siemens P4'
_diffrn_measurement_method '\w scans'
_diffrn_radiation_monochromator graphite
_diffrn_radiation_source 'fine-focus sealed tube'
_diffrn_radiation_type MoK\a
_diffrn_radiation_wavelength 0.71073
_diffrn_reflns_av_R_equivalents 0.0715
_diffrn_reflns_av_sigmaI/netI 0.0818
_diffrn_reflns_limit_h_max 39
_diffrn_reflns_limit_h_min -30
_diffrn_reflns_limit_k_max 21
_diffrn_reflns_limit_k_min -22
_diffrn_reflns_limit_l_max 16
_diffrn_reflns_limit_l_min -11
_diffrn_reflns_number 38320
_diffrn_reflns_theta_full 29.46
_diffrn_reflns_theta_max 29.46
_diffrn_reflns_theta_min 1.86
_exptl_absorpt_coefficient_mu 13.021
_exptl_absorpt_correction_T_max 0.091683
_exptl_absorpt_correction_T_min 0.039596
_exptl_absorpt_correction_type 'Sadabs (Sheldrick, 1996)'
_exptl_crystal_colour yellow
_exptl_crystal_density_diffrn 2.552
_exptl_crystal_density_meas ?
_exptl_crystal_density_method 'not measured'
_exptl_crystal_description block
_exptl_crystal_F_000 4152
_exptl_crystal_size_max 0.50
_exptl_crystal_size_mid 0.40
_exptl_crystal_size_min 0.24
_refine_diff_density_max 1.714
_refine_diff_density_min -1.019
_refine_diff_density_rms 0.170
_refine_ls_abs_structure_details 'Flack H D (1983), Acta Cryst. A39, 876-881'
_refine_ls_abs_structure_Flack 0.010(10)
_refine_ls_extinction_method none
_refine_ls_goodness_of_fit_ref 1.037
_refine_ls_hydrogen_treatment mixed
_refine_ls_matrix_type full
_refine_ls_number_parameters 739
_refine_ls_number_reflns 12789
_refine_ls_number_restraints 2
_refine_ls_restrained_S_all 1.037
_refine_ls_R_factor_all 0.0927
_refine_ls_R_factor_gt 0.0494
_refine_ls_shift/su_max 0.027
_refine_ls_shift/su_mean 0.002
_refine_ls_structure_factor_coef Fsqd
_refine_ls_weighting_details 'calc w=1/[\s^2^(Fo^2^)+(0.0266P)^2^+0.0000P] where P=(Fo^2^+2Fc^2^)/3'
_refine_ls_weighting_scheme calc
_refine_ls_wR_factor_gt 0.0752
_refine_ls_wR_factor_ref 0.0873
_reflns_number_gt 8645
_reflns_number_total 12789
_reflns_threshold_expression >2sigma(I)
_cod_data_source_file ic025589c_4.cif
_cod_data_source_block 3y
_cod_depositor_comments
;
The following automatic conversions were performed:

'_symmetry_cell_setting' value 'Orthorhombic' changed to
'orthorhombic' according to the built-in table from CIF Core
dictionary named 'cif_core.dic' version 2.4.1 from 2010-06-29.

Automatic conversion script
Id: cif_fix_values 1646 2011-03-28 12:23:43Z adriana 

The following automatic conversions were performed:

'_exptl_crystal_density_meas' value 'not measured' was changed to '?'
- the value is perceived as not measured.

Automatic conversion script
Id: cif_fix_values 3008 2015-01-20 13:52:24Z robertas 
;
_cod_database_code 4318220

loop_
_symmetry_equiv_pos_as_xyz
'x, y, z'
'-x, -y, z+1/2'
'x+1/2, -y+1/2, z'
'-x+1/2, y+1/2, z+1/2'

loop_
_atom_site_label
_atom_site_type_symbol
_atom_site_fract_x
_atom_site_fract_y
_atom_site_fract_z
_atom_site_U_iso_or_equiv
_atom_site_adp_type
_atom_site_occupancy
_atom_site_symmetry_multiplicity
_atom_site_calc_flag
_atom_site_refinement_flags
_atom_site_disorder_assembly
_atom_site_disorder_group
Cl1 Cl 0.8233(4) 0.8196(7) 0.5631(10) 0.224(4) Uani 1 1 d D . .
Cl2 Cl 0.8016(4) 0.7149(6) 0.7257(11) 0.274(7) Uani 1 1 d D . .
Os1 Os 0.868773(19) 1.37049(3) 0.46232(4) 0.04667(13) Uani 1 1 d . . .
Os2 Os 0.87940(2) 1.50898(4) 0.60270(5) 0.06560(19) Uani 1 1 d . . .
Os3 Os 0.94086(2) 1.48773(4) 0.42419(5) 0.06379(18) Uani 1 1 d . . .
Os4 Os 0.855437(18) 0.95851(3) 0.20838(4) 0.04303(13) Uani 1 1 d . . .
Os5 Os 0.84765(2) 0.78939(3) 0.14617(5) 0.05351(15) Uani 1 1 d . . .
Os6 Os 0.91824(2) 0.88780(3) 0.05269(5) 0.05232(15) Uani 1 1 d . . .
P1 P 0.87433(13) 1.2901(2) 0.3044(3) 0.0460(8) Uani 1 1 d . . .
P2 P 0.82872(12) 1.1805(2) 0.2896(3) 0.0461(9) Uani 1 1 d . . .
P3 P 0.87667(11) 1.0969(2) 0.2054(3) 0.0418(8) Uani 1 1 d . . .
P4 P 0.93633(12) 1.1393(2) 0.3007(3) 0.0429(8) Uani 1 1 d . . .
O11 O 0.7976(4) 1.2945(7) 0.6081(10) 0.092(4) Uani 1 1 d . . .
O12 O 0.7922(4) 1.4695(7) 0.3526(10) 0.087(4) Uani 1 1 d . . .
O13 O 0.9394(4) 1.2598(8) 0.5661(11) 0.098(4) Uani 1 1 d . . .
O21 O 0.9191(6) 1.6594(10) 0.7153(17) 0.168(8) Uani 1 1 d . . .
O22 O 0.9347(5) 1.3947(9) 0.7506(11) 0.108(5) Uani 1 1 d . . .
O23 O 0.7958(6) 1.4835(12) 0.7378(13) 0.153(8) Uani 1 1 d . . .
O24 O 0.8239(7) 1.6270(9) 0.4536(14) 0.130(6) Uani 1 1 d . . .
O31 O 0.9963(5) 1.4295(9) 0.2332(13) 0.116(5) Uani 1 1 d . . .
O32 O 1.0068(5) 1.4005(9) 0.5729(14) 0.115(5) Uani 1 1 d . . .
O33 O 0.9885(6) 1.6500(8) 0.4726(14) 0.134(6) Uani 1 1 d . . .
O34 O 0.8724(6) 1.5592(8) 0.2577(11) 0.104(5) Uani 1 1 d . . .
O41 O 0.7843(5) 0.9436(8) 0.3834(10) 0.095(4) Uani 1 1 d . . .
O42 O 0.9238(4) 0.9229(7) 0.3877(8) 0.072(3) Uani 1 1 d . . .
O43 O 0.7798(4) 1.0011(7) 0.0462(10) 0.088(4) Uani 1 1 d . . .
O51 O 0.7846(5) 0.8336(8) -0.0466(11) 0.100(5) Uani 1 1 d . . .
O52 O 0.7676(4) 0.7392(8) 0.2857(11) 0.103(5) Uani 1 1 d . . .
O53 O 0.8717(5) 0.6353(7) 0.0262(11) 0.112(5) Uani 1 1 d . . .
O54 O 0.9060(5) 0.7428(7) 0.3444(12) 0.105(5) Uani 1 1 d . . .
O61 O 0.9833(5) 0.8270(9) 0.2306(11) 0.098(4) Uani 1 1 d . . .
O62 O 0.9883(5) 1.0161(7) -0.0070(8) 0.089(4) Uani 1 1 d . . .
O63 O 0.8547(5) 0.9636(9) -0.1170(10) 0.095(4) Uani 1 1 d . . .
O64 O 0.9527(5) 0.7524(8) -0.0950(11) 0.104(5) Uani 1 1 d . . .
C1 C 0.9304(5) 1.2481(8) 0.2712(11) 0.053(4) Uani 1 1 d . . .
H1A H 0.9363 1.2569 0.1946 0.064 Uiso 1 1 calc R . .
H1B H 0.9531 1.2780 0.3119 0.064 Uiso 1 1 calc R . .
C2 C 0.8237(12) 0.8131(17) 0.7043(17) 0.33(3) Uani 1 1 d D . .
H2A H 0.8047 0.8549 0.7369 0.394 Uiso 1 1 calc R . .
H2B H 0.8540 0.8180 0.7331 0.394 Uiso 1 1 calc R . .
C11 C 0.8239(6) 1.3198(9) 0.5522(14) 0.061(4) Uani 1 1 d . . .
C12 C 0.8225(6) 1.4352(9) 0.3927(13) 0.064(4) Uani 1 1 d . . .
C13 C 0.9147(5) 1.3040(8) 0.5287(12) 0.058(4) Uani 1 1 d . . .
C21 C 0.9043(7) 1.6040(13) 0.669(2) 0.115(8) Uani 1 1 d . . .
C22 C 0.9120(8) 1.4387(13) 0.6881(17) 0.101(8) Uani 1 1 d . . .
C23 C 0.8288(9) 1.4934(12) 0.6878(14) 0.097(7) Uani 1 1 d . . .
C24 C 0.8437(7) 1.5806(12) 0.5058(19) 0.098(7) Uani 1 1 d . . .
C31 C 0.9742(7) 1.4512(12) 0.3047(17) 0.086(6) Uani 1 1 d . . .
C32 C 0.9801(6) 1.4339(11) 0.5216(17) 0.076(5) Uani 1 1 d . . .
C33 C 0.9710(6) 1.5903(12) 0.4529(15) 0.083(5) Uani 1 1 d . . .
C34 C 0.8975(7) 1.5321(10) 0.3236(17) 0.085(7) Uani 1 1 d . . .
C41 C 0.8102(6) 0.9519(8) 0.3175(13) 0.059(4) Uani 1 1 d . . .
C42 C 0.8998(5) 0.9333(8) 0.3193(12) 0.053(4) Uani 1 1 d . . .
C43 C 0.8083(5) 0.9829(8) 0.1023(12) 0.053(4) Uani 1 1 d . . .
C51 C 0.8086(6) 0.8207(9) 0.0245(15) 0.070(5) Uani 1 1 d . . .
C52 C 0.7967(7) 0.7573(10) 0.2345(14) 0.077(5) Uani 1 1 d . . .
C53 C 0.8631(6) 0.6909(10) 0.0720(16) 0.079(5) Uani 1 1 d . . .
C54 C 0.8858(6) 0.7635(9) 0.2725(16) 0.073(5) Uani 1 1 d . . .
C61 C 0.9578(7) 0.8481(10) 0.1659(14) 0.073(5) Uani 1 1 d . . .
C62 C 0.9616(6) 0.9711(9) 0.0166(11) 0.058(4) Uani 1 1 d . . .
C63 C 0.8774(5) 0.9370(10) -0.0497(13) 0.061(4) Uani 1 1 d . . .
C64 C 0.9398(6) 0.8011(11) -0.0406(13) 0.078(5) Uani 1 1 d . . .
C101 C 0.8585(6) 1.3449(8) 0.1802(11) 0.060(4) Uani 1 1 d . . .
C102 C 0.8138(7) 1.3545(10) 0.1583(14) 0.087(6) Uani 1 1 d . . .
H10A H 0.7925 1.3307 0.2038 0.104 Uiso 1 1 calc R . .
C103 C 0.7997(8) 1.3993(12) 0.0695(18) 0.106(7) Uani 1 1 d . . .
H10B H 0.7691 1.4033 0.0538 0.127 Uiso 1 1 calc R . .
C104 C 0.8311(9) 1.4383(12) 0.0033(15) 0.106(8) Uani 1 1 d . . .
H10C H 0.8216 1.4721 -0.0531 0.127 Uiso 1 1 calc R . .
C105 C 0.8767(8) 1.4263(11) 0.0225(14) 0.101(7) Uani 1 1 d . . .
H10D H 0.8985 1.4476 -0.0241 0.122 Uiso 1 1 calc R . .
C106 C 0.8887(7) 1.3812(8) 0.1138(13) 0.074(5) Uani 1 1 d . . .
H10E H 0.9192 1.3757 0.1300 0.089 Uiso 1 1 calc R . .
C201 C 0.8209(5) 1.1407(7) 0.4265(12) 0.051(3) Uani 1 1 d . . .
C202 C 0.8522(5) 1.1205(8) 0.5039(12) 0.057(4) Uani 1 1 d . . .
H20A H 0.8826 1.1232 0.4861 0.068 Uiso 1 1 calc R . .
C203 C 0.8404(7) 1.0965(10) 0.6057(15) 0.084(5) Uani 1 1 d . . .
H20B H 0.8628 1.0878 0.6574 0.100 Uiso 1 1 calc R . .
C204 C 0.7953(7) 1.0848(9) 0.6340(15) 0.074(5) Uani 1 1 d . . .
H20C H 0.7875 1.0660 0.7027 0.089 Uiso 1 1 calc R . .
C205 C 0.7623(6) 1.1018(9) 0.5570(16) 0.073(5) Uani 1 1 d . . .
H20D H 0.7319 1.0938 0.5730 0.088 Uiso 1 1 calc R . .
C206 C 0.7754(5) 1.1310(8) 0.4555(14) 0.063(4) Uani 1 1 d . . .
H20E H 0.7532 1.1445 0.4052 0.076 Uiso 1 1 calc R . .
C301 C 0.8750(5) 1.1474(8) 0.0707(10) 0.052(4) Uani 1 1 d . . .
C302 C 0.8354(6) 1.1717(9) 0.0223(12) 0.069(5) Uani 1 1 d . . .
H30A H 0.8082 1.1654 0.0589 0.083 Uiso 1 1 calc R . .
C303 C 0.8359(8) 1.2046(9) -0.0781(14) 0.086(6) Uani 1 1 d . . .
H30B H 0.8087 1.2209 -0.1093 0.103 Uiso 1 1 calc R . .
C304 C 0.8753(9) 1.2150(13) -0.1361(15) 0.098(7) Uani 1 1 d . . .
H30C H 0.8748 1.2370 -0.2058 0.118 Uiso 1 1 calc R . .
C305 C 0.9144(7) 1.1925(10) -0.0887(14) 0.081(5) Uani 1 1 d . . .
H30D H 0.9413 1.1994 -0.1265 0.097 Uiso 1 1 calc R . .
C306 C 0.9156(6) 1.1588(9) 0.0161(12) 0.070(5) Uani 1 1 d . . .
H30E H 0.9429 1.1446 0.0483 0.084 Uiso 1 1 calc R . .
C401 C 0.9892(4) 1.1136(7) 0.2322(10) 0.041(3) Uani 1 1 d . . .
C402 C 1.0066(5) 1.0374(9) 0.2519(10) 0.054(4) Uani 1 1 d . . .
H40A H 0.9899 1.0006 0.2933 0.065 Uiso 1 1 calc R . .
C403 C 1.0487(5) 1.0131(9) 0.2118(14) 0.067(4) Uani 1 1 d . . .
H40B H 1.0602 0.9614 0.2274 0.080 Uiso 1 1 calc R . .
C404 C 1.0727(5) 1.0674(11) 0.1485(14) 0.077(5) Uani 1 1 d . . .
H40C H 1.1005 1.0526 0.1194 0.093 Uiso 1 1 calc R . .
C405 C 1.0547(5) 1.1442(10) 0.1291(13) 0.067(4) Uani 1 1 d . . .
H40D H 1.0710 1.1810 0.0867 0.081 Uiso 1 1 calc R . .
C406 C 1.0146(5) 1.1676(9) 0.1693(11) 0.059(4) Uani 1 1 d . . .
H40E H 1.0037 1.2200 0.1551 0.070 Uiso 1 1 calc R . .

loop_
_atom_site_aniso_label
_atom_site_aniso_U_11
_atom_site_aniso_U_22
_atom_site_aniso_U_33
_atom_site_aniso_U_23
_atom_site_aniso_U_13
_atom_site_aniso_U_12
Cl1 0.186(10) 0.276(12) 0.210(10) -0.007(9) -0.054(8) -0.006(8)
Cl2 0.310(14) 0.173(8) 0.339(14) -0.006(9) 0.226(13) -0.006(9)
Os1 0.0476(3) 0.0451(3) 0.0473(3) -0.0017(2) -0.0012(3) -0.0036(3)
Os2 0.0685(5) 0.0673(4) 0.0611(4) -0.0187(3) 0.0017(3) -0.0095(3)
Os3 0.0644(4) 0.0581(4) 0.0689(4) -0.0019(3) 0.0090(3) -0.0163(3)
Os4 0.0422(3) 0.0453(3) 0.0416(3) -0.0018(2) -0.0012(3) -0.0074(2)
Os5 0.0574(4) 0.0459(3) 0.0573(3) -0.0002(3) -0.0009(3) -0.0138(3)
Os6 0.0535(4) 0.0587(3) 0.0448(3) -0.0053(3) 0.0068(3) -0.0114(3)
P1 0.048(2) 0.0425(19) 0.048(2) 0.0028(16) -0.0038(17) 0.0029(17)
P2 0.038(2) 0.0442(19) 0.056(2) 0.0013(16) -0.0050(17) -0.0024(16)
P3 0.0389(19) 0.0478(18) 0.0388(18) -0.0011(16) -0.0054(16) -0.0060(15)
P4 0.039(2) 0.0474(19) 0.042(2) 0.0006(15) 0.0016(16) -0.0036(16)
O11 0.085(9) 0.098(9) 0.092(9) -0.001(7) 0.040(8) -0.032(7)
O12 0.066(9) 0.084(8) 0.110(10) 0.007(7) -0.018(7) 0.026(7)
O13 0.092(10) 0.100(9) 0.101(10) 0.012(8) -0.031(8) 0.020(8)
O21 0.160(16) 0.116(12) 0.23(2) -0.095(14) -0.049(15) -0.008(11)
O22 0.124(13) 0.123(12) 0.077(9) 0.008(8) -0.016(8) 0.006(9)
O23 0.115(14) 0.25(2) 0.097(13) 0.012(12) 0.046(11) -0.019(13)
O24 0.182(17) 0.093(10) 0.116(12) -0.018(9) -0.021(12) 0.032(11)
O31 0.099(11) 0.134(12) 0.113(12) -0.023(10) 0.045(10) -0.019(9)
O32 0.087(11) 0.109(10) 0.147(14) 0.006(9) -0.010(10) -0.002(9)
O33 0.139(14) 0.088(9) 0.175(15) -0.008(10) -0.040(12) -0.052(9)
O34 0.139(14) 0.077(9) 0.096(10) 0.035(8) -0.018(9) 0.003(8)
O41 0.100(10) 0.102(9) 0.083(9) -0.005(7) 0.037(8) -0.013(8)
O42 0.072(8) 0.089(8) 0.055(7) 0.015(6) -0.026(6) -0.011(6)
O43 0.080(9) 0.098(9) 0.086(8) -0.001(7) -0.047(7) -0.002(7)
O51 0.096(10) 0.126(11) 0.079(9) 0.003(8) -0.046(8) -0.006(8)
O52 0.065(9) 0.147(12) 0.097(10) 0.031(8) 0.012(7) -0.038(8)
O53 0.159(14) 0.062(8) 0.114(11) -0.032(8) 0.026(9) 0.001(8)
O54 0.119(13) 0.075(8) 0.122(12) 0.038(8) -0.037(9) -0.001(8)
O61 0.074(10) 0.125(11) 0.095(11) -0.002(8) -0.010(8) 0.005(8)
O62 0.115(11) 0.099(9) 0.054(7) -0.009(6) 0.025(7) -0.056(8)
O63 0.091(10) 0.122(11) 0.070(9) 0.026(7) -0.012(7) -0.017(8)
O64 0.146(14) 0.080(8) 0.085(9) -0.027(7) 0.031(9) -0.009(8)
C1 0.054(10) 0.052(8) 0.053(8) -0.009(6) -0.007(7) -0.017(7)
C2 0.31(5) 0.53(7) 0.15(3) -0.20(4) 0.11(3) -0.32(5)
C11 0.055(10) 0.053(9) 0.074(11) -0.007(8) -0.014(9) 0.002(8)
C12 0.074(12) 0.051(9) 0.067(11) -0.002(7) 0.024(9) -0.006(8)
C13 0.059(10) 0.048(8) 0.067(11) 0.005(7) -0.018(8) -0.008(7)
C21 0.091(16) 0.091(14) 0.16(2) -0.058(14) -0.006(14) 0.005(12)
C22 0.114(18) 0.109(16) 0.080(16) -0.048(12) 0.054(13) -0.053(14)
C23 0.13(2) 0.111(15) 0.049(12) -0.004(10) -0.035(12) -0.023(15)
C24 0.098(17) 0.074(13) 0.122(19) -0.033(12) 0.022(13) 0.017(12)
C31 0.078(14) 0.098(14) 0.083(14) 0.013(11) 0.004(11) -0.026(11)
C32 0.045(11) 0.073(11) 0.111(15) 0.014(10) 0.017(10) -0.013(9)
C33 0.061(11) 0.103(13) 0.085(13) 0.018(11) 0.004(10) -0.038(10)
C34 0.109(17) 0.045(10) 0.102(16) -0.010(9) 0.068(14) -0.014(10)
C41 0.058(10) 0.056(9) 0.064(10) -0.012(8) 0.018(8) -0.008(8)
C42 0.052(10) 0.045(8) 0.061(10) 0.004(7) -0.004(8) -0.012(7)
C43 0.056(10) 0.049(8) 0.055(9) 0.002(7) -0.008(8) 0.003(7)
C51 0.067(12) 0.051(9) 0.093(14) -0.001(9) 0.033(10) -0.029(8)
C52 0.081(13) 0.081(12) 0.069(12) 0.021(9) 0.002(10) -0.018(10)
C53 0.085(13) 0.048(9) 0.103(15) -0.014(9) 0.000(11) -0.020(9)
C54 0.074(13) 0.053(10) 0.093(13) 0.013(9) 0.010(10) -0.024(9)
C61 0.078(13) 0.076(11) 0.067(12) -0.013(9) 0.023(10) -0.016(10)
C62 0.073(12) 0.064(10) 0.038(8) -0.012(7) 0.001(8) -0.005(9)
C63 0.052(10) 0.081(11) 0.050(10) 0.000(8) 0.024(8) -0.021(8)
C64 0.095(14) 0.089(12) 0.050(10) 0.005(9) 0.033(10) -0.014(11)
C101 0.092(13) 0.040(8) 0.047(9) -0.006(6) -0.013(8) 0.013(8)
C102 0.110(16) 0.075(11) 0.074(12) 0.029(9) -0.031(11) 0.029(11)
C103 0.123(19) 0.085(13) 0.109(17) -0.001(12) -0.069(15) 0.001(13)
C104 0.17(2) 0.078(13) 0.067(13) 0.031(10) -0.046(14) 0.025(15)
C105 0.16(2) 0.085(14) 0.056(12) 0.017(10) -0.002(13) 0.046(14)
C106 0.111(15) 0.053(9) 0.057(10) 0.010(8) 0.017(10) 0.001(9)
C201 0.055(9) 0.035(7) 0.064(9) -0.010(6) 0.005(8) -0.001(6)
C202 0.065(11) 0.043(8) 0.063(10) 0.014(7) 0.012(8) -0.006(7)
C203 0.080(14) 0.083(12) 0.087(13) 0.023(10) 0.012(11) 0.029(10)
C204 0.091(14) 0.054(9) 0.078(12) 0.009(9) 0.008(12) -0.008(9)
C205 0.060(11) 0.072(10) 0.088(12) 0.001(9) 0.047(11) -0.010(9)
C206 0.042(9) 0.059(9) 0.088(12) -0.018(8) 0.001(9) 0.004(7)
C301 0.071(11) 0.051(8) 0.034(8) 0.015(6) -0.006(7) -0.006(7)
C302 0.085(13) 0.073(11) 0.049(10) 0.014(8) -0.023(9) 0.001(9)
C303 0.129(18) 0.066(10) 0.063(12) 0.011(9) -0.057(12) 0.002(11)
C304 0.14(2) 0.108(15) 0.051(11) 0.031(10) -0.027(13) -0.033(15)
C305 0.094(14) 0.085(12) 0.064(12) 0.013(9) 0.009(11) -0.024(11)
C306 0.095(14) 0.075(11) 0.040(9) 0.003(7) -0.003(9) -0.018(10)
C401 0.033(7) 0.051(8) 0.040(7) -0.006(6) 0.001(6) -0.002(6)
C402 0.057(10) 0.067(9) 0.038(8) 0.001(6) -0.011(7) 0.000(8)
C403 0.052(10) 0.072(10) 0.077(11) 0.012(9) 0.007(9) 0.002(8)
C404 0.051(10) 0.099(13) 0.082(12) -0.019(11) 0.026(9) 0.022(10)
C405 0.062(11) 0.082(11) 0.058(10) -0.004(8) 0.016(8) -0.008(9)
C406 0.053(10) 0.061(9) 0.062(10) 0.003(7) 0.012(7) -0.003(8)

loop_
_atom_type_symbol
_atom_type_description
_atom_type_scat_dispersion_real
_atom_type_scat_dispersion_imag
_atom_type_scat_source
C C 0.0033 0.0016 'International Tables Vol C Tables 4.2.6.8 and 6.1.1.4'
H H 0.0000 0.0000 'International Tables Vol C Tables 4.2.6.8 and 6.1.1.4'
O O 0.0106 0.0060 'International Tables Vol C Tables 4.2.6.8 and 6.1.1.4'
P P 0.1023 0.0942 'International Tables Vol C Tables 4.2.6.8 and 6.1.1.4'
Os Os -1.2165 7.6030 'International Tables Vol C Tables 4.2.6.8 and 6.1.1.4'
Cl Cl 0.1484 0.1585 'International Tables Vol C Tables 4.2.6.8 and 6.1.1.4'

loop_
_geom_angle_atom_site_label_1
_geom_angle_atom_site_label_2
_geom_angle_atom_site_label_3
_geom_angle
_geom_angle_site_symmetry_1
_geom_angle_site_symmetry_3
_geom_angle_publ_flag
C11 Os1 C13 90.1(6) . . ?
C11 Os1 C12 89.9(6) . . ?
C13 Os1 C12 178.5(6) . . ?
C11 Os1 P1 106.6(5) . . ?
C13 Os1 P1 89.2(4) . . ?
C12 Os1 P1 89.3(4) . . ?
C11 Os1 Os2 93.9(4) . . ?
C13 Os1 Os2 96.4(4) . . ?
C12 Os1 Os2 85.1(4) . . ?
P1 Os1 Os2 158.76(9) . . ?
C11 Os1 Os3 152.5(5) . . ?
C13 Os1 Os3 85.4(4) . . ?
C12 Os1 Os3 95.2(4) . . ?
P1 Os1 Os3 100.51(9) . . ?
Os2 Os1 Os3 59.79(2) . . ?
C22 Os2 C23 90.9(8) . . ?
C22 Os2 C21 93.5(9) . . ?
C23 Os2 C21 100.6(9) . . ?
C22 Os2 C24 177.3(8) . . ?
C23 Os2 C24 89.4(9) . . ?
C21 Os2 C24 89.0(9) . . ?
C22 Os2 Os1 84.8(5) . . ?
C23 Os2 Os1 98.3(6) . . ?
C21 Os2 Os1 161.0(7) . . ?
C24 Os2 Os1 92.5(5) . . ?
C22 Os2 Os3 91.7(5) . . ?
C23 Os2 Os3 158.6(5) . . ?
C21 Os2 Os3 100.4(7) . . ?
C24 Os2 Os3 87.1(6) . . ?
Os1 Os2 Os3 60.85(2) . . ?
C31 Os3 C32 91.5(8) . . ?
C31 Os3 C34 88.1(8) . . ?
C32 Os3 C34 174.1(7) . . ?
C31 Os3 C33 100.1(8) . . ?
C32 Os3 C33 90.1(7) . . ?
C34 Os3 C33 95.7(7) . . ?
C31 Os3 Os2 167.1(5) . . ?
C32 Os3 Os2 87.7(5) . . ?
C34 Os3 Os2 91.4(5) . . ?
C33 Os3 Os2 92.8(5) . . ?
C31 Os3 Os1 107.8(5) . . ?
C32 Os3 Os1 92.5(5) . . ?
C34 Os3 Os1 82.0(5) . . ?
C33 Os3 Os1 151.9(5) . . ?
Os2 Os3 Os1 59.36(2) . . ?
C41 Os4 C42 88.2(7) . . ?
C41 Os4 C43 88.8(6) . . ?
C42 Os4 C43 177.0(6) . . ?
C41 Os4 P3 104.8(4) . . ?
C42 Os4 P3 91.9(4) . . ?
C43 Os4 P3 89.2(4) . . ?
C41 Os4 Os5 94.4(4) . . ?
C42 Os4 Os5 92.2(4) . . ?
C43 Os4 Os5 87.7(4) . . ?
P3 Os4 Os5 160.48(9) . . ?
C41 Os4 Os6 153.4(4) . . ?
C42 Os4 Os6 86.9(4) . . ?
C43 Os4 Os6 95.6(4) . . ?
P3 Os4 Os6 101.55(9) . . ?
Os5 Os4 Os6 59.661(19) . . ?
C53 Os5 C52 103.2(7) . . ?
C53 Os5 C51 89.8(7) . . ?
C52 Os5 C51 92.3(7) . . ?
C53 Os5 C54 93.4(8) . . ?
C52 Os5 C54 86.9(7) . . ?
C51 Os5 C54 176.8(7) . . ?
C53 Os5 Os4 156.8(5) . . ?
C52 Os5 Os4 100.0(5) . . ?
C51 Os5 Os4 90.0(4) . . ?
C54 Os5 Os4 87.1(5) . . ?
C53 Os5 Os6 96.0(5) . . ?
C52 Os5 Os6 160.7(5) . . ?
C51 Os5 Os6 88.7(4) . . ?
C54 Os5 Os6 91.1(4) . . ?
Os4 Os5 Os6 60.795(19) . . ?
C63 Os6 C62 88.5(6) . . ?
C63 Os6 C64 97.2(7) . . ?
C62 Os6 C64 99.2(6) . . ?
C63 Os6 C61 173.8(7) . . ?
C62 Os6 C61 89.9(7) . . ?
C64 Os6 C61 89.0(7) . . ?
C63 Os6 Os5 92.1(4) . . ?
C62 Os6 Os5 166.6(4) . . ?
C64 Os6 Os5 93.9(5) . . ?
C61 Os6 Os5 88.0(5) . . ?
C63 Os6 Os4 82.1(4) . . ?
C62 Os6 Os4 107.4(4) . . ?
C64 Os6 Os4 153.3(5) . . ?
C61 Os6 Os4 92.7(5) . . ?
Os5 Os6 Os4 59.544(19) . . ?
C101 P1 C1 103.1(7) . . ?
C101 P1 P2 99.5(5) . . ?
C1 P1 P2 103.2(4) . . ?
C101 P1 Os1 113.6(4) . . ?
C1 P1 Os1 117.0(4) . . ?
P2 P1 Os1 117.96(19) . . ?
C201 P2 P3 107.0(4) . . ?
C201 P2 P1 106.5(5) . . ?
P3 P2 P1 98.17(19) . . ?
C301 P3 P2 97.3(5) . . ?
C301 P3 P4 110.7(5) . . ?
P2 P3 P4 94.06(18) . . ?
C301 P3 Os4 115.8(4) . . ?
P2 P3 Os4 114.34(17) . . ?
P4 P3 Os4 120.23(17) . . ?
C1 P4 C401 102.4(6) . . ?
C1 P4 P3 97.0(5) . . ?
C401 P4 P3 111.4(4) . . ?
P4 C1 P1 113.9(7) . . ?
Cl1 C2 Cl2 101.7(14) . . ?
O11 C11 Os1 175.9(14) . . ?
O12 C12 Os1 174.8(14) . . ?
O13 C13 Os1 174.5(13) . . ?
O21 C21 Os2 176(2) . . ?
O22 C22 Os2 176.1(16) . . ?
O23 C23 Os2 177.2(17) . . ?
O24 C24 Os2 175.2(19) . . ?
O31 C31 Os3 177.3(18) . . ?
O32 C32 Os3 173.5(17) . . ?
O33 C33 Os3 178.2(17) . . ?
O34 C34 Os3 176.7(16) . . ?
O41 C41 Os4 176.0(15) . . ?
O42 C42 Os4 174.9(14) . . ?
O43 C43 Os4 175.0(14) . . ?
O51 C51 Os5 175.2(14) . . ?
O52 C52 Os5 179.5(18) . . ?
O53 C53 Os5 177.7(18) . . ?
O54 C54 Os5 174.5(15) . . ?
O61 C61 Os6 176.1(16) . . ?
O62 C62 Os6 175.9(14) . . ?
O63 C63 Os6 174.8(14) . . ?
O64 C64 Os6 178.6(16) . . ?
C106 C101 C102 118.4(15) . . ?
C106 C101 P1 123.3(14) . . ?
C102 C101 P1 118.1(13) . . ?
C101 C102 C103 121(2) . . ?
C102 C103 C104 120(2) . . ?
C105 C104 C103 119.2(17) . . ?
C104 C105 C106 118(2) . . ?
C101 C106 C105 123(2) . . ?
C202 C201 C206 116.4(14) . . ?
C202 C201 P2 130.1(11) . . ?
C206 C201 P2 113.4(12) . . ?
C203 C202 C201 122.6(16) . . ?
C202 C203 C204 121.0(18) . . ?
C205 C204 C203 118.5(16) . . ?
C206 C205 C204 118.9(15) . . ?
C205 C206 C201 122.3(15) . . ?
C302 C301 C306 119.4(13) . . ?
C302 C301 P3 122.5(12) . . ?
C306 C301 P3 118.1(12) . . ?
C303 C302 C301 120.1(18) . . ?
C302 C303 C304 122.2(18) . . ?
C305 C304 C303 118.1(17) . . ?
C304 C305 C306 121.7(19) . . ?
C301 C306 C305 118.4(17) . . ?
C402 C401 C406 118.0(13) . . ?
C402 C401 P4 116.7(10) . . ?
C406 C401 P4 125.0(10) . . ?
C401 C402 C403 122.1(14) . . ?
C404 C403 C402 118.5(14) . . ?
C403 C404 C405 118.9(14) . . ?
C406 C405 C404 122.3(15) . . ?
C405 C406 C401 120.2(14) . . ?

loop_
_geom_bond_atom_site_label_1
_geom_bond_atom_site_label_2
_geom_bond_distance
_geom_bond_site_symmetry_2
_geom_bond_publ_flag
Cl1 C2 1.743(18) . ?
Cl2 C2 1.752(19) . ?
Os1 C11 1.918(19) . ?
Os1 C13 1.923(16) . ?
Os1 C12 1.932(19) . ?
Os1 P1 2.351(4) . ?
Os1 Os2 2.8629(8) . ?
Os1 Os3 2.9062(8) . ?
Os2 C22 1.83(3) . ?
Os2 C23 1.85(3) . ?
Os2 C21 1.90(2) . ?
Os2 C24 1.98(3) . ?
Os2 Os3 2.8754(9) . ?
Os3 C31 1.87(2) . ?
Os3 C32 1.89(2) . ?
Os3 C34 1.93(3) . ?
Os3 C33 1.930(19) . ?
Os4 C41 1.901(16) . ?
Os4 C42 1.940(16) . ?
Os4 C43 1.954(16) . ?
Os4 P3 2.345(3) . ?
Os4 Os5 2.8741(8) . ?
Os4 Os6 2.9103(8) . ?
Os5 C53 1.904(18) . ?
Os5 C52 1.933(19) . ?
Os5 C51 1.96(2) . ?
Os5 C54 1.97(2) . ?
Os5 Os6 2.8775(8) . ?
Os6 C63 1.924(18) . ?
Os6 C62 1.924(17) . ?
Os6 C64 1.931(18) . ?
Os6 C61 1.93(2) . ?
P1 C101 1.833(14) . ?
P1 C1 1.844(15) . ?
P1 P2 2.250(5) . ?
P2 C201 1.821(15) . ?
P2 P3 2.226(5) . ?
P3 C301 1.853(13) . ?
P3 P4 2.232(5) . ?
P4 C1 1.820(13) . ?
P4 C401 1.827(12) . ?
O11 C11 1.120(18) . ?
O12 C12 1.167(18) . ?
O13 C13 1.127(16) . ?
O21 C21 1.16(2) . ?
O22 C22 1.25(3) . ?
O23 C23 1.17(3) . ?
O24 C24 1.15(2) . ?
O31 C31 1.15(2) . ?
O32 C32 1.15(2) . ?
O33 C33 1.131(18) . ?
O34 C34 1.19(2) . ?
O41 C41 1.125(17) . ?
O42 C42 1.116(16) . ?
O43 C43 1.130(16) . ?
O51 C51 1.15(2) . ?
O52 C52 1.109(18) . ?
O53 C53 1.099(18) . ?
O54 C54 1.12(2) . ?
O61 C61 1.15(2) . ?
O62 C62 1.117(16) . ?
O63 C63 1.151(18) . ?
O64 C64 1.108(17) . ?
C101 C106 1.35(2) . ?
C101 C102 1.36(2) . ?
C102 C103 1.38(2) . ?
C103 C104 1.39(3) . ?
C104 C105 1.39(3) . ?
C105 C106 1.39(2) . ?
C201 C202 1.370(19) . ?
C201 C206 1.405(19) . ?
C202 C203 1.36(2) . ?
C203 C204 1.40(2) . ?
C204 C205 1.39(2) . ?
C205 C206 1.39(2) . ?
C301 C302 1.38(2) . ?
C301 C306 1.39(2) . ?
C302 C303 1.35(2) . ?
C303 C304 1.38(3) . ?
C304 C305 1.35(3) . ?
C305 C306 1.40(2) . ?
C401 C402 1.368(18) . ?
C401 C406 1.395(18) . ?
C402 C403 1.40(2) . ?
C403 C404 1.38(2) . ?
C404 C405 1.38(2) . ?
C405 C406 1.34(2) . ?

loop_
_geom_torsion_atom_site_label_1
_geom_torsion_atom_site_label_2
_geom_torsion_atom_site_label_3
_geom_torsion_atom_site_label_4
_geom_torsion
_geom_torsion_site_symmetry_1
_geom_torsion_site_symmetry_2
_geom_torsion_site_symmetry_3
_geom_torsion_site_symmetry_4
_geom_torsion_publ_flag
C11 Os1 Os2 C22 76.6(7) . . . . ?
C13 Os1 Os2 C22 -13.9(7) . . . . ?
C12 Os1 Os2 C22 166.2(7) . . . . ?
P1 Os1 Os2 C22 -118.5(6) . . . . ?
Os3 Os1 Os2 C22 -94.8(6) . . . . ?
C11 Os1 Os2 C23 -13.5(8) . . . . ?
C13 Os1 Os2 C23 -104.1(8) . . . . ?
C12 Os1 Os2 C23 76.1(7) . . . . ?
P1 Os1 Os2 C23 151.3(7) . . . . ?
Os3 Os1 Os2 C23 175.0(6) . . . . ?
C11 Os1 Os2 C21 162(2) . . . . ?
C13 Os1 Os2 C21 72(2) . . . . ?
C12 Os1 Os2 C21 -108(2) . . . . ?
P1 Os1 Os2 C21 -33(2) . . . . ?
Os3 Os1 Os2 C21 -9(2) . . . . ?
C11 Os1 Os2 C24 -103.3(8) . . . . ?
C13 Os1 Os2 C24 166.1(8) . . . . ?
C12 Os1 Os2 C24 -13.7(8) . . . . ?
P1 Os1 Os2 C24 61.6(7) . . . . ?
Os3 Os1 Os2 C24 85.2(6) . . . . ?
C11 Os1 Os2 Os3 171.5(4) . . . . ?
C13 Os1 Os2 Os3 80.9(5) . . . . ?
C12 Os1 Os2 Os3 -98.9(4) . . . . ?
P1 Os1 Os2 Os3 -23.7(3) . . . . ?
C22 Os2 Os3 C31 76(3) . . . . ?
C23 Os2 Os3 C31 -21(3) . . . . ?
C21 Os2 Os3 C31 170(3) . . . . ?
C24 Os2 Os3 C31 -102(3) . . . . ?
Os1 Os2 Os3 C31 -7(3) . . . . ?
C22 Os2 Os3 C32 -11.2(8) . . . . ?
C23 Os2 Os3 C32 -108.0(18) . . . . ?
C21 Os2 Os3 C32 82.7(9) . . . . ?
C24 Os2 Os3 C32 171.2(8) . . . . ?
Os1 Os2 Os3 C32 -94.3(5) . . . . ?
C22 Os2 Os3 C34 163.0(7) . . . . ?
C23 Os2 Os3 C34 66.2(18) . . . . ?
C21 Os2 Os3 C34 -103.1(9) . . . . ?
C24 Os2 Os3 C34 -14.6(8) . . . . ?
Os1 Os2 Os3 C34 79.9(5) . . . . ?
C22 Os2 Os3 C33 -101.2(8) . . . . ?
C23 Os2 Os3 C33 162.0(18) . . . . ?
C21 Os2 Os3 C33 -7.3(9) . . . . ?
C24 Os2 Os3 C33 81.2(8) . . . . ?
Os1 Os2 Os3 C33 175.7(6) . . . . ?
C22 Os2 Os3 Os1 83.1(6) . . . . ?
C23 Os2 Os3 Os1 -13.7(18) . . . . ?
C21 Os2 Os3 Os1 177.0(7) . . . . ?
C24 Os2 Os3 Os1 -94.5(6) . . . . ?
C11 Os1 Os3 C31 159.6(11) . . . . ?
C13 Os1 Os3 C31 78.1(8) . . . . ?
C12 Os1 Os3 C31 -100.5(8) . . . . ?
P1 Os1 Os3 C31 -10.2(6) . . . . ?
Os2 Os1 Os3 C31 178.3(6) . . . . ?
C11 Os1 Os3 C32 67.2(11) . . . . ?
C13 Os1 Os3 C32 -14.3(7) . . . . ?
C12 Os1 Os3 C32 167.1(7) . . . . ?
P1 Os1 Os3 C32 -102.6(6) . . . . ?
Os2 Os1 Os3 C32 85.9(6) . . . . ?
C11 Os1 Os3 C34 -115.1(11) . . . . ?
C13 Os1 Os3 C34 163.5(7) . . . . ?
C12 Os1 Os3 C34 -15.1(6) . . . . ?
P1 Os1 Os3 C34 75.1(5) . . . . ?
Os2 Os1 Os3 C34 -96.4(5) . . . . ?
C11 Os1 Os3 C33 -27.8(15) . . . . ?
C13 Os1 Os3 C33 -109.2(13) . . . . ?
C12 Os1 Os3 C33 72.1(13) . . . . ?
P1 Os1 Os3 C33 162.4(12) . . . . ?
Os2 Os1 Os3 C33 -9.1(12) . . . . ?
C11 Os1 Os3 Os2 -18.7(9) . . . . ?
C13 Os1 Os3 Os2 -100.2(5) . . . . ?
C12 Os1 Os3 Os2 81.2(4) . . . . ?
P1 Os1 Os3 Os2 171.49(9) . . . . ?
C41 Os4 Os5 C53 -172.6(15) . . . . ?
C42 Os4 Os5 C53 -84.2(15) . . . . ?
C43 Os4 Os5 C53 98.8(15) . . . . ?
P3 Os4 Os5 C53 17.8(15) . . . . ?
Os6 Os4 Os5 C53 0.9(15) . . . . ?
C41 Os4 Os5 C52 5.7(7) . . . . ?
C42 Os4 Os5 C52 94.1(7) . . . . ?
C43 Os4 Os5 C52 -83.0(7) . . . . ?
P3 Os4 Os5 C52 -164.0(6) . . . . ?
Os6 Os4 Os5 C52 179.2(5) . . . . ?
C41 Os4 Os5 C51 98.0(7) . . . . ?
C42 Os4 Os5 C51 -173.6(6) . . . . ?
C43 Os4 Os5 C51 9.3(6) . . . . ?
P3 Os4 Os5 C51 -71.7(5) . . . . ?
Os6 Os4 Os5 C51 -88.5(4) . . . . ?
C41 Os4 Os5 C54 -80.6(7) . . . . ?
C42 Os4 Os5 C54 7.7(7) . . . . ?
C43 Os4 Os5 C54 -169.3(7) . . . . ?
P3 Os4 Os5 C54 109.7(6) . . . . ?
Os6 Os4 Os5 C54 92.8(5) . . . . ?
C41 Os4 Os5 Os6 -173.5(5) . . . . ?
C42 Os4 Os5 Os6 -85.1(4) . . . . ?
C43 Os4 Os5 Os6 97.9(4) . . . . ?
P3 Os4 Os5 Os6 16.9(3) . . . . ?
C53 Os5 Os6 C63 100.8(7) . . . . ?
C52 Os5 Os6 C63 -82.1(16) . . . . ?
C51 Os5 Os6 C63 11.2(6) . . . . ?
C54 Os5 Os6 C63 -165.6(7) . . . . ?
Os4 Os5 Os6 C63 -79.6(4) . . . . ?
C53 Os5 Os6 C62 -167(2) . . . . ?
C52 Os5 Os6 C62 11(3) . . . . ?
C51 Os5 Os6 C62 104(2) . . . . ?
C54 Os5 Os6 C62 -73(2) . . . . ?
Os4 Os5 Os6 C62 13(2) . . . . ?
C53 Os5 Os6 C64 3.4(8) . . . . ?
C52 Os5 Os6 C64 -179.4(16) . . . . ?
C51 Os5 Os6 C64 -86.2(7) . . . . ?
C54 Os5 Os6 C64 97.0(7) . . . . ?
Os4 Os5 Os6 C64 -176.9(6) . . . . ?
C53 Os5 Os6 C61 -85.4(7) . . . . ?
C52 Os5 Os6 C61 91.7(16) . . . . ?
C51 Os5 Os6 C61 -175.0(7) . . . . ?
C54 Os5 Os6 C61 8.2(7) . . . . ?
Os4 Os5 Os6 C61 94.3(5) . . . . ?
C53 Os5 Os6 Os4 -179.6(6) . . . . ?
C52 Os5 Os6 Os4 -2.5(15) . . . . ?
C51 Os5 Os6 Os4 90.7(5) . . . . ?
C54 Os5 Os6 Os4 -86.1(5) . . . . ?
C41 Os4 Os6 C63 111.8(12) . . . . ?
C42 Os4 Os6 C63 -168.4(6) . . . . ?
C43 Os4 Os6 C63 13.1(6) . . . . ?
P3 Os4 Os6 C63 -77.1(4) . . . . ?
Os5 Os4 Os6 C63 97.2(4) . . . . ?
C41 Os4 Os6 C62 -162.2(12) . . . . ?
C42 Os4 Os6 C62 -82.5(6) . . . . ?
C43 Os4 Os6 C62 99.1(6) . . . . ?
P3 Os4 Os6 C62 8.8(5) . . . . ?
Os5 Os4 Os6 C62 -176.9(5) . . . . ?
C41 Os4 Os6 C64 21.5(17) . . . . ?
C42 Os4 Os6 C64 101.2(13) . . . . ?
C43 Os4 Os6 C64 -77.2(13) . . . . ?
P3 Os4 Os6 C64 -167.5(12) . . . . ?
Os5 Os4 Os6 C64 6.9(12) . . . . ?
C41 Os4 Os6 C61 -71.5(12) . . . . ?
C42 Os4 Os6 C61 8.2(6) . . . . ?
C43 Os4 Os6 C61 -170.2(6) . . . . ?
P3 Os4 Os6 C61 99.5(5) . . . . ?
Os5 Os4 Os6 C61 -86.2(5) . . . . ?
C41 Os4 Os6 Os5 14.6(11) . . . . ?
C42 Os4 Os6 Os5 94.4(4) . . . . ?
C43 Os4 Os6 Os5 -84.0(4) . . . . ?
P3 Os4 Os6 Os5 -174.32(9) . . . . ?
C11 Os1 P1 C101 117.1(8) . . . . ?
C13 Os1 P1 C101 -153.0(8) . . . . ?
C12 Os1 P1 C101 27.3(8) . . . . ?
Os2 Os1 P1 C101 -47.1(7) . . . . ?
Os3 Os1 P1 C101 -67.8(6) . . . . ?
C11 Os1 P1 C1 -122.9(7) . . . . ?
C13 Os1 P1 C1 -32.9(7) . . . . ?
C12 Os1 P1 C1 147.4(6) . . . . ?
Os2 Os1 P1 C1 72.9(6) . . . . ?
Os3 Os1 P1 C1 52.3(5) . . . . ?
C11 Os1 P1 P2 1.2(5) . . . . ?
C13 Os1 P1 P2 91.1(5) . . . . ?
C12 Os1 P1 P2 -88.5(5) . . . . ?
Os2 Os1 P1 P2 -163.02(16) . . . . ?
Os3 Os1 P1 P2 176.30(17) . . . . ?
C101 P1 P2 C201 -156.5(7) . . . . ?
C1 P1 P2 C201 97.5(7) . . . . ?
Os1 P1 P2 C201 -33.2(5) . . . . ?
C101 P1 P2 P3 93.0(5) . . . . ?
C1 P1 P2 P3 -13.0(5) . . . . ?
Os1 P1 P2 P3 -143.74(17) . . . . ?
C201 P2 P3 C301 176.6(7) . . . . ?
P1 P2 P3 C301 -73.2(5) . . . . ?
C201 P2 P3 P4 -71.9(5) . . . . ?
P1 P2 P3 P4 38.23(19) . . . . ?
C201 P2 P3 Os4 54.0(5) . . . . ?
P1 P2 P3 Os4 164.11(16) . . . . ?
C41 Os4 P3 C301 -127.4(8) . . . . ?
C42 Os4 P3 C301 144.0(7) . . . . ?
C43 Os4 P3 C301 -38.8(7) . . . . ?
Os5 Os4 P3 C301 41.9(7) . . . . ?
Os6 Os4 P3 C301 56.7(6) . . . . ?
C41 Os4 P3 P2 -15.4(6) . . . . ?
C42 Os4 P3 P2 -104.1(5) . . . . ?
C43 Os4 P3 P2 73.1(5) . . . . ?
Os5 Os4 P3 P2 153.88(18) . . . . ?
Os6 Os4 P3 P2 168.69(15) . . . . ?
C41 Os4 P3 P4 95.3(6) . . . . ?
C42 Os4 P3 P4 6.6(5) . . . . ?
C43 Os4 P3 P4 -176.2(5) . . . . ?
Os5 Os4 P3 P4 -95.4(3) . . . . ?
Os6 Os4 P3 P4 -80.61(19) . . . . ?
C301 P3 P4 C1 44.9(7) . . . . ?
P2 P3 P4 C1 -54.5(5) . . . . ?
Os4 P3 P4 C1 -175.8(5) . . . . ?
C301 P3 P4 C401 -61.4(7) . . . . ?
P2 P3 P4 C401 -160.8(5) . . . . ?
Os4 P3 P4 C401 77.9(5) . . . . ?
C401 P4 C1 P1 168.0(7) . . . . ?
P3 P4 C1 P1 54.2(7) . . . . ?
C101 P1 C1 P4 -130.2(8) . . . . ?
P2 P1 C1 P4 -26.9(8) . . . . ?
Os1 P1 C1 P4 104.3(6) . . . . ?
C13 Os1 C11 O11 107(21) . . . . ?
C12 Os1 C11 O11 -75(21) . . . . ?
P1 Os1 C11 O11 -164(21) . . . . ?
Os2 Os1 C11 O11 10(21) . . . . ?
Os3 Os1 C11 O11 27(22) . . . . ?
C11 Os1 C12 O12 -27(15) . . . . ?
C13 Os1 C12 O12 65(32) . . . . ?
P1 Os1 C12 O12 79(15) . . . . ?
Os2 Os1 C12 O12 -121(15) . . . . ?
Os3 Os1 C12 O12 180(100) . . . . ?
C11 Os1 C13 O13 49(16) . . . . ?
C12 Os1 C13 O13 -44(36) . . . . ?
P1 Os1 C13 O13 -58(16) . . . . ?
Os2 Os1 C13 O13 143(16) . . . . ?
Os3 Os1 C13 O13 -158(16) . . . . ?
C22 Os2 C21 O21 -42(26) . . . . ?
C23 Os2 C21 O21 50(26) . . . . ?
C24 Os2 C21 O21 139(26) . . . . ?
Os1 Os2 C21 O21 -126(25) . . . . ?
Os3 Os2 C21 O21 -134(26) . . . . ?
C23 Os2 C22 O22 -84(25) . . . . ?
C21 Os2 C22 O22 17(25) . . . . ?
C24 Os2 C22 O22 179(100) . . . . ?
Os1 Os2 C22 O22 178(100) . . . . ?
Os3 Os2 C22 O22 117(25) . . . . ?
C22 Os2 C23 O23 -139(44) . . . . ?
C21 Os2 C23 O23 128(44) . . . . ?
C24 Os2 C23 O23 39(44) . . . . ?
Os1 Os2 C23 O23 -54(44) . . . . ?
Os3 Os2 C23 O23 -42(45) . . . . ?
C22 Os2 C24 O24 -170(20) . . . . ?
C23 Os2 C24 O24 93(26) . . . . ?
C21 Os2 C24 O24 -7(26) . . . . ?
Os1 Os2 C24 O24 -168(26) . . . . ?
Os3 Os2 C24 O24 -108(26) . . . . ?
C32 Os3 C31 O31 -45(39) . . . . ?
C34 Os3 C31 O31 141(39) . . . . ?
C33 Os3 C31 O31 46(39) . . . . ?
Os2 Os3 C31 O31 -131(37) . . . . ?
Os1 Os3 C31 O31 -138(39) . . . . ?
C31 Os3 C32 O32 15(15) . . . . ?
C34 Os3 C32 O32 101(15) . . . . ?
C33 Os3 C32 O32 -85(15) . . . . ?
Os2 Os3 C32 O32 -178(100) . . . . ?
Os1 Os3 C32 O32 123(15) . . . . ?
C31 Os3 C33 O33 -142(57) . . . . ?
C32 Os3 C33 O33 -51(57) . . . . ?
C34 Os3 C33 O33 129(57) . . . . ?
Os2 Os3 C33 O33 37(57) . . . . ?
Os1 Os3 C33 O33 45(58) . . . . ?
C31 Os3 C34 O34 -18(28) . . . . ?
C32 Os3 C34 O34 -104(28) . . . . ?
C33 Os3 C34 O34 82(28) . . . . ?
Os2 Os3 C34 O34 175(28) . . . . ?
Os1 Os3 C34 O34 -127(28) . . . . ?
C42 Os4 C41 O41 -56(22) . . . . ?
C43 Os4 C41 O41 124(22) . . . . ?
P3 Os4 C41 O41 -147(22) . . . . ?
Os5 Os4 C41 O41 36(22) . . . . ?
Os6 Os4 C41 O41 23(23) . . . . ?
C41 Os4 C42 O42 -46(15) . . . . ?
C43 Os4 C42 O42 -52(21) . . . . ?
P3 Os4 C42 O42 59(15) . . . . ?
Os5 Os4 C42 O42 -141(15) . . . . ?
Os6 Os4 C42 O42 160(15) . . . . ?
C41 Os4 C43 O43 47(16) . . . . ?
C42 Os4 C43 O43 53(22) . . . . ?
P3 Os4 C43 O43 -57(16) . . . . ?
Os5 Os4 C43 O43 142(16) . . . . ?
Os6 Os4 C43 O43 -159(16) . . . . ?
C53 Os5 C51 O51 46(19) . . . . ?
C52 Os5 C51 O51 -57(19) . . . . ?
C54 Os5 C51 O51 -132(18) . . . . ?
Os4 Os5 C51 O51 -157(19) . . . . ?
Os6 Os5 C51 O51 142(19) . . . . ?
C53 Os5 C52 O52 146(100) . . . . ?
C51 Os5 C52 O52 -124(100) . . . . ?
C54 Os5 C52 O52 53(100) . . . . ?
Os4 Os5 C52 O52 -33(100) . . . . ?
Os6 Os5 C52 O52 -31(100) . . . . ?
C52 Os5 C53 O53 117(44) . . . . ?
C51 Os5 C53 O53 25(44) . . . . ?
C54 Os5 C53 O53 -155(44) . . . . ?
Os4 Os5 C53 O53 -64(45) . . . . ?
Os6 Os5 C53 O53 -64(44) . . . . ?
C53 Os5 C54 O54 -47(19) . . . . ?
C52 Os5 C54 O54 56(19) . . . . ?
C51 Os5 C54 O54 131(18) . . . . ?
Os4 Os5 C54 O54 156(19) . . . . ?
Os6 Os5 C54 O54 -143(19) . . . . ?
C63 Os6 C61 O61 -89(24) . . . . ?
C62 Os6 C61 O61 -14(24) . . . . ?
C64 Os6 C61 O61 85(24) . . . . ?
Os5 Os6 C61 O61 179(100) . . . . ?
Os4 Os6 C61 O61 -122(24) . . . . ?
C63 Os6 C62 O62 -112(20) . . . . ?
C64 Os6 C62 O62 -15(20) . . . . ?
C61 Os6 C62 O62 74(20) . . . . ?
Os5 Os6 C62 O62 155(19) . . . . ?
Os4 Os6 C62 O62 167(20) . . . . ?
C62 Os6 C63 O63 78(16) . . . . ?
C64 Os6 C63 O63 -21(16) . . . . ?
C61 Os6 C63 O63 153(14) . . . . ?
Os5 Os6 C63 O63 -115(16) . . . . ?
Os4 Os6 C63 O63 -174(16) . . . . ?
C63 Os6 C64 O64 79(89) . . . . ?
C62 Os6 C64 O64 -11(89) . . . . ?
C61 Os6 C64 O64 -100(89) . . . . ?
Os5 Os6 C64 O64 172(100) . . . . ?
Os4 Os6 C64 O64 166(88) . . . . ?
C1 P1 C101 C106 -31.5(13) . . . . ?
P2 P1 C101 C106 -137.5(12) . . . . ?
Os1 P1 C101 C106 96.2(12) . . . . ?
C1 P1 C101 C102 153.6(12) . . . . ?
P2 P1 C101 C102 47.6(12) . . . . ?
Os1 P1 C101 C102 -78.7(13) . . . . ?
C106 C101 C102 C103 1(2) . . . . ?
P1 C101 C102 C103 176.2(13) . . . . ?
C101 C102 C103 C104 -3(3) . . . . ?
C102 C103 C104 C105 5(3) . . . . ?
C103 C104 C105 C106 -6(3) . . . . ?
C102 C101 C106 C105 -2(2) . . . . ?
P1 C101 C106 C105 -176.6(12) . . . . ?
C104 C105 C106 C101 4(3) . . . . ?
P3 P2 C201 C202 52.5(13) . . . . ?
P1 P2 C201 C202 -51.7(13) . . . . ?
P3 P2 C201 C206 -128.4(9) . . . . ?
P1 P2 C201 C206 127.3(9) . . . . ?
C206 C201 C202 C203 -4(2) . . . . ?
P2 C201 C202 C203 175.4(12) . . . . ?
C201 C202 C203 C204 5(2) . . . . ?
C202 C203 C204 C205 -3(2) . . . . ?
C203 C204 C205 C206 -1(2) . . . . ?
C204 C205 C206 C201 3(2) . . . . ?
C202 C201 C206 C205 -0.4(19) . . . . ?
P2 C201 C206 C205 -179.6(11) . . . . ?
P2 P3 C301 C302 -45.2(12) . . . . ?
P4 P3 C301 C302 -142.4(11) . . . . ?
Os4 P3 C301 C302 76.4(13) . . . . ?
P2 P3 C301 C306 136.5(11) . . . . ?
P4 P3 C301 C306 39.3(12) . . . . ?
Os4 P3 C301 C306 -102.0(11) . . . . ?
C306 C301 C302 C303 1(2) . . . . ?
P3 C301 C302 C303 -176.8(12) . . . . ?
C301 C302 C303 C304 0(3) . . . . ?
C302 C303 C304 C305 -1(3) . . . . ?
C303 C304 C305 C306 0(3) . . . . ?
C302 C301 C306 C305 -2(2) . . . . ?
P3 C301 C306 C305 176.2(11) . . . . ?
C304 C305 C306 C301 1(3) . . . . ?
C1 P4 C401 C402 171.1(10) . . . . ?
P3 P4 C401 C402 -86.2(10) . . . . ?
C1 P4 C401 C406 -3.4(13) . . . . ?
P3 P4 C401 C406 99.3(11) . . . . ?
C406 C401 C402 C403 0(2) . . . . ?
P4 C401 C402 C403 -174.4(12) . . . . ?
C401 C402 C403 C404 -1(2) . . . . ?
C402 C403 C404 C405 1(3) . . . . ?
C403 C404 C405 C406 0(3) . . . . ?
C404 C405 C406 C401 -1(2) . . . . ?
C402 C401 C406 C405 1(2) . . . . ?
P4 C401 C406 C405 175.0(11) . . . . ?
